data_7004668
loop_
_publ_author_name
'Gurnani, Chitra'
'Levason, William'
'Ratnani, Raju'
'Reid, Gillian'
'Webster, Michael'

_publ_section_title
;
 Synthesis, characterisation and structures of thio-, seleno- and
 telluro-ether complexes of gallium(iii)
;
_journal_issue 44
_journal_name_full 'Dalton Transactions'
_journal_page_first 6274
_journal_page_last 6282
_journal_paper_doi 10.1039/b810005e
_journal_year 2008
_chemical_formula_moiety 'C14 H14 Cl6 Ga2 S2, 1.25(C H2 Cl2)'
_chemical_formula_structural '((C14 H14 S2) (Cl3 Ga)2) (C H2 Cl2)1.25'
_chemical_formula_sum 'C15.25 H16.5 Cl8.5 Ga2 S2'
_chemical_formula_weight 704.67
_chemical_name_systematic
;
mu!2$-(1,2-bis(phenylthio)ethane-S,S')bis(trichlorogallium(III))
dichloromethane solvate
;
_space_group_IT_number 2
_symmetry_cell_setting triclinic
_symmetry_Int_Tables_number 2
_symmetry_space_group_name_Hall '-P 1'
_symmetry_space_group_name_H-M 'P -1'
_atom_sites_solution_hydrogens geom
_atom_sites_solution_primary direct
_atom_sites_solution_secondary difmap
_audit_creation_date 2008-02-15
_audit_creation_method 'SHELXL-97 + hand edit'
_cell_angle_alpha 67.600(10)
_cell_angle_beta 79.605(10)
_cell_angle_gamma 71.498(10)
_cell_formula_units_Z 1
_cell_length_a 7.2595(10)
_cell_length_b 10.370(2)
_cell_length_c 10.453(2)
_cell_measurement_reflns_used 13911
_cell_measurement_temperature 120(2)
_cell_measurement_theta_max 27.48
_cell_measurement_theta_min 2.91
_cell_volume 688.3(2)
_computing_structure_refinement 'SHELXL-97 (Sheldrick, 1997)'
_computing_structure_solution 'SHELXS-97 (Sheldrick, 1997)'
_diffrn_ambient_temperature 120(2)
_diffrn_measured_fraction_theta_full 0.990
_diffrn_measured_fraction_theta_max 0.990
_diffrn_measurement_device_type 'Bruker-Nonius 95mm CCD camera on \k-goniostat'
_diffrn_measurement_method '\f & \w scans'
_diffrn_radiation_monochromator graphite
_diffrn_radiation_source 'Bruker-Nonius FR591 rotating anode'
_diffrn_radiation_type MoK\a
_diffrn_radiation_wavelength 0.71073
_diffrn_reflns_av_R_equivalents 0.0429
_diffrn_reflns_av_sigmaI/netI 0.0382
_diffrn_reflns_limit_h_max 9
_diffrn_reflns_limit_h_min -9
_diffrn_reflns_limit_k_max 13
_diffrn_reflns_limit_k_min -13
_diffrn_reflns_limit_l_max 13
_diffrn_reflns_limit_l_min -13
_diffrn_reflns_number 14813
_diffrn_reflns_theta_full 27.60
_diffrn_reflns_theta_max 27.60
_diffrn_reflns_theta_min 3.24
_diffrn_standards_decay_% 0
_diffrn_standards_number 0
_exptl_absorpt_coefficient_mu 2.936
_exptl_absorpt_correction_T_max 0.7456
_exptl_absorpt_correction_T_min 0.6648
_exptl_absorpt_correction_type multi-scan
_exptl_absorpt_process_details 'G.M. Sheldrick, (2007). SADABS. Version 2007/2. Bruker AXS Inc.'
_exptl_crystal_colour colourless
_exptl_crystal_density_diffrn 1.700
_exptl_crystal_density_method 'not measured'
_exptl_crystal_description block
_exptl_crystal_F_000 347
_exptl_crystal_size_max 0.20
_exptl_crystal_size_mid 0.16
_exptl_crystal_size_min 0.16
_refine_diff_density_max 1.657
_refine_diff_density_min -1.030
_refine_diff_density_rms 0.124
_refine_ls_extinction_method none
_refine_ls_goodness_of_fit_ref 1.057
_refine_ls_hydrogen_treatment noref
_refine_ls_matrix_type full
_refine_ls_number_parameters 120
_refine_ls_number_reflns 3172
_refine_ls_number_restraints 0
_refine_ls_restrained_S_all 1.057
_refine_ls_R_factor_all 0.0592
_refine_ls_R_factor_gt 0.0475
_refine_ls_shift/su_max 0.000
_refine_ls_shift/su_mean 0.000
_refine_ls_structure_factor_coef Fsqd
_refine_ls_weighting_details 'w=1/[\s^2^(Fo^2^)+(0.0595P)^2^+1.9107P] where P=(Fo^2^+2Fc^2^)/3'
_refine_ls_weighting_scheme calc
_refine_ls_wR_factor_gt 0.1197
_refine_ls_wR_factor_ref 0.1265
_reflns_number_gt 2640
_reflns_number_total 3172
_reflns_threshold_expression I>2sigma(I)
_cod_data_source_file b810005e.txt
_cod_data_source_block 07mfd028
_cod_original_formula_sum 'C15.25 H16.50 Cl8.50 Ga2 S2'
_cod_database_code 7004668

loop_
_symmetry_equiv_pos_as_xyz
'x, y, z'
'-x, -y, -z'

loop_
_atom_site_label
_atom_site_type_symbol
_atom_site_fract_x
_atom_site_fract_y
_atom_site_fract_z
_atom_site_U_iso_or_equiv
_atom_site_adp_type
_atom_site_occupancy
_atom_site_symmetry_multiplicity
_atom_site_calc_flag
_atom_site_refinement_flags
_atom_site_disorder_assembly
_atom_site_disorder_group
Ga1 Ga 0.29503(6) 0.79596(4) 0.91270(4) 0.02388(15) Uani 1 1 d . . .
Cl1 Cl 0.46738(15) 0.68855(11) 0.77344(11) 0.0311(2) Uani 1 1 d . . .
Cl2 Cl 0.17999(15) 1.02703(10) 0.82519(11) 0.0304(2) Uani 1 1 d . . .
Cl3 Cl 0.43106(18) 0.72471(12) 1.10358(12) 0.0391(3) Uani 1 1 d . . .
S1 S 0.00310(14) 0.71998(10) 0.97344(10) 0.0247(2) Uani 1 1 d . . .
C1 C -0.1092(6) 0.8153(4) 0.8119(4) 0.0275(9) Uani 1 1 d . . .
C2 C -0.0442(6) 0.7752(5) 0.6962(5) 0.0327(9) Uani 1 1 d . . .
H2 H 0.0587 0.6900 0.7008 0.039 Uiso 1 1 calc R . .
C3 C -0.1332(7) 0.8627(6) 0.5726(5) 0.0393(11) Uani 1 1 d . . .
H3 H -0.0930 0.8355 0.4927 0.047 Uiso 1 1 calc R . .
C4 C -0.2786(7) 0.9882(5) 0.5653(5) 0.0439(13) Uani 1 1 d . . .
H4 H -0.3355 1.0484 0.4798 0.053 Uiso 1 1 calc R . .
C5 C -0.3424(7) 1.0272(5) 0.6826(6) 0.0418(12) Uani 1 1 d . . .
H5 H -0.4434 1.1135 0.6772 0.050 Uiso 1 1 calc R . .
C6 C -0.2590(6) 0.9401(4) 0.8075(5) 0.0329(10) Uani 1 1 d . . .
H6 H -0.3032 0.9652 0.8884 0.040 Uiso 1 1 calc R . .
C7 C 0.0850(3) 0.5322(2) 0.9847(2) 0.0257(8) Uani 1 1 d . . .
H7A H 0.1553 0.5256 0.8960 0.031 Uiso 1 1 calc R . .
H7B H 0.1767 0.4759 1.0589 0.031 Uiso 1 1 calc R . .
Cl4 Cl 0.2652(3) 0.4225(2) 0.6421(2) 0.0620(8) Uani 0.50 1 d PR . .
Cl5 Cl 0.0606(3) 0.5935(2) 0.3982(2) 0.0757(19) Uiso 0.25 1 d PR . .
Cl6 Cl 0.1147(3) 0.4080(2) 0.6534(2) 0.062(2) Uiso 0.15 1 d PR . .
Cl7 Cl -0.0778(3) 0.5373(2) 0.4497(2) 0.067(3) Uiso 0.15 1 d PR . .
Cl8 Cl 0.2217(3) 0.5925(2) 0.4593(2) 0.054(3) Uiso 0.10 1 d PR . .
Cl9 Cl 0.4351(3) 0.5257(2) 0.5519(2) 0.061(4) Uiso 0.10 1 d PR . .

loop_
_atom_site_aniso_label
_atom_site_aniso_U_11
_atom_site_aniso_U_22
_atom_site_aniso_U_33
_atom_site_aniso_U_23
_atom_site_aniso_U_13
_atom_site_aniso_U_12
Ga1 0.0257(2) 0.0161(2) 0.0272(3) 0.00007(17) -0.00791(17) -0.00815(17)
Cl1 0.0260(5) 0.0267(5) 0.0380(6) -0.0078(4) -0.0011(4) -0.0083(4)
Cl2 0.0335(5) 0.0157(4) 0.0363(5) 0.0003(4) -0.0075(4) -0.0081(4)
Cl3 0.0505(7) 0.0292(5) 0.0332(6) -0.0011(4) -0.0198(5) -0.0079(5)
S1 0.0242(5) 0.0150(4) 0.0301(5) -0.0010(4) -0.0030(4) -0.0067(4)
C1 0.0236(19) 0.0170(18) 0.034(2) 0.0033(16) -0.0058(16) -0.0084(15)
C2 0.029(2) 0.027(2) 0.035(2) 0.0001(18) -0.0048(18) -0.0100(17)
C3 0.039(3) 0.047(3) 0.031(2) 0.001(2) -0.0092(19) -0.022(2)
C4 0.034(2) 0.037(3) 0.045(3) 0.017(2) -0.020(2) -0.019(2)
C5 0.027(2) 0.022(2) 0.065(3) 0.006(2) -0.016(2) -0.0090(17)
C6 0.025(2) 0.022(2) 0.049(3) -0.0051(19) -0.0070(18) -0.0091(16)
C7 0.0236(19) 0.0138(17) 0.034(2) -0.0001(15) -0.0056(16) -0.0063(15)
Cl4 0.0442(15) 0.0496(16) 0.081(2) -0.0216(15) 0.0177(14) -0.0110(12)

loop_
_atom_type_symbol
_atom_type_description
_atom_type_scat_dispersion_real
_atom_type_scat_dispersion_imag
_atom_type_scat_source
C C 0.0033 0.0016 'International Tables Vol C Tables 4.2.6.8 and 6.1.1.4'
H H 0.0000 0.0000 'International Tables Vol C Tables 4.2.6.8 and 6.1.1.4'
S S 0.1246 0.1234 'International Tables Vol C Tables 4.2.6.8 and 6.1.1.4'
Cl Cl 0.1484 0.1585 'International Tables Vol C Tables 4.2.6.8 and 6.1.1.4'
Ga Ga 0.2307 1.6083 'International Tables Vol C Tables 4.2.6.8 and 6.1.1.4'

loop_
_geom_angle_atom_site_label_1
_geom_angle_atom_site_label_2
_geom_angle_atom_site_label_3
_geom_angle
_geom_angle_site_symmetry_1
_geom_angle_site_symmetry_3
_geom_angle_publ_flag
Cl2 Ga1 Cl1 116.56(5) . . ?
Cl2 Ga1 Cl3 113.72(5) . . ?
Cl1 Ga1 Cl3 112.04(5) . . ?
Cl2 Ga1 S1 101.16(4) . . ?
Cl1 Ga1 S1 105.76(4) . . ?
Cl3 Ga1 S1 106.06(5) . . ?
C1 S1 C7 104.62(17) . . ?
C1 S1 Ga1 99.62(13) . . ?
C7 S1 Ga1 103.73(8) . . ?
C2 C1 C6 121.8(4) . . ?
C2 C1 S1 123.0(3) . . ?
C6 C1 S1 115.0(4) . . ?
C1 C2 C3 118.4(4) . . ?
C1 C2 H2 120.8 . . ?
C3 C2 H2 120.8 . . ?
C4 C3 C2 120.7(5) . . ?
C4 C3 H3 119.7 . . ?
C2 C3 H3 119.7 . . ?
C3 C4 C5 120.2(4) . . ?
C3 C4 H4 119.9 . . ?
C5 C4 H4 119.9 . . ?
C6 C5 C4 120.2(5) . . ?
C6 C5 H5 119.9 . . ?
C4 C5 H5 119.9 . . ?
C5 C6 C1 118.7(5) . . ?
C5 C6 H6 120.7 . . ?
C1 C6 H6 120.7 . . ?
C7 C7 S1 111.0(2) 2_567 . ?
C7 C7 H7A 109.4 2_567 . ?
S1 C7 H7A 109.4 . . ?
C7 C7 H7B 109.4 2_567 . ?
S1 C7 H7B 109.4 . . ?
H7A C7 H7B 108.0 . . ?

loop_
_geom_bond_atom_site_label_1
_geom_bond_atom_site_label_2
_geom_bond_distance
_geom_bond_site_symmetry_2
_geom_bond_publ_flag
Ga1 Cl2 2.1473(11) . ?
Ga1 Cl1 2.1492(12) . ?
Ga1 Cl3 2.1509(12) . ?
Ga1 S1 2.3892(11) . ?
S1 C1 1.791(4) . ?
S1 C7 1.810(2) . ?
C1 C2 1.382(7) . ?
C1 C6 1.393(6) . ?
C2 C3 1.395(6) . ?
C2 H2 0.9500 . ?
C3 C4 1.376(8) . ?
C3 H3 0.9500 . ?
C4 C5 1.391(8) . ?
C4 H4 0.9500 . ?
C5 C6 1.388(7) . ?
C5 H5 0.9500 . ?
C6 H6 0.9500 . ?
C7 C7 1.513(4) 2_567 ?
C7 H7A 0.9900 . ?
C7 H7B 0.9900 . ?
Cl4 Cl6 1.1289 . ?
Cl4 Cl7 1.659(5) 2_566 ?
Cl4 Cl9 1.7901 . ?
Cl4 Cl8 2.0386 . ?
Cl5 Cl7 1.2555 . ?
Cl5 Cl8 1.4257 . ?
Cl5 Cl6 1.476(5) 2_566 ?
Cl5 Cl7 1.644(4) 2_566 ?
Cl6 Cl7 1.047(5) 2_566 ?
Cl6 Cl5 1.476(5) 2_566 ?
Cl6 Cl8 2.4076 . ?
Cl6 Cl7 2.4481 . ?
Cl7 Cl6 1.047(5) 2_566 ?
Cl7 Cl7 1.495(5) 2_566 ?
Cl7 Cl5 1.644(4) 2_566 ?
Cl7 Cl4 1.659(5) 2_566 ?
Cl7 Cl8 1.835(4) 2_566 ?
Cl7 Cl8 2.4449 . ?
Cl8 Cl9 1.7793 . ?
Cl8 Cl7 1.835(4) 2_566 ?
Cl8 Cl9 2.406(4) 2_666 ?
Cl9 Cl9 1.450(4) 2_666 ?
Cl9 Cl8 2.406(4) 2_666 ?
